data_7701495
loop_
_publ_author_name
'Wang, Ya'
'Han, Jian'
'Guo, Fengjiao'
'Cheng, Shichao'
'Yang, Zhihua'
'Pan, Shilie'

_publ_section_title
;
 Mg(H2O)6B4O5(OH)4(H2O)3: A new hydrated borate with a short DUV cutoff
 edge
;
_journal_name_full 'Dalton Transactions'
_journal_paper_doi 10.1039/C9DT03401C
_journal_year 2019
_chemical_formula_moiety 'H12 Mg O6, 3(H2 O), B4 H4 O9'
_chemical_formula_sum 'B4 H22 Mg O18'
_chemical_formula_weight 377.77
_space_group_crystal_system monoclinic
_space_group_IT_number 14
_space_group_name_Hall '-P 2ybc'
_space_group_name_H-M_alt 'P 1 21/c 1'
_symmetry_Int_Tables_number 14
_audit_creation_date 2018-10-29
_audit_creation_method
;
Olex2 1.2
(compiled 2017.02.23 svn.r3390 for OlexSys, GUI svn.r5320)
;
_audit_update_record
;
2019-08-20 deposited with the CCDC.	2019-11-04 downloaded from the CCDC.
;
_cell_angle_alpha 90
_cell_angle_beta 114.953(4)
_cell_angle_gamma 90
_cell_formula_units_Z 4
_cell_length_a 12.208(4)
_cell_length_b 10.682(4)
_cell_length_c 12.683(5)
_cell_measurement_reflns_used 1318
_cell_measurement_temperature 296(2)
_cell_measurement_theta_max 22.18
_cell_measurement_theta_min 2.60
_cell_volume 1499.5(10)
_computing_cell_refinement 'SAINT v7.68A (Bruker, 2009)'
_computing_data_reduction 'SAINT v7.68A (Bruker, 2009)'
_computing_molecular_graphics 'Olex2 (Dolomanov et al., 2009)'
_computing_publication_material 'Olex2 (Dolomanov et al., 2009)'
_computing_structure_refinement 'olex2.refine (Bourhis et al., 2015)'
_computing_structure_solution 'SHELXS-97 (Sheldrick, 1990)'
_diffrn_ambient_temperature 296.15
_diffrn_measured_fraction_theta_full 0.9913
_diffrn_measured_fraction_theta_max 0.9913
_diffrn_measurement_device_type 'CCD area detector'
_diffrn_measurement_method 'phi and omega scans'
_diffrn_radiation_monochromator graphite
_diffrn_radiation_type 'Mo K\a'
_diffrn_radiation_wavelength 0.71073
_diffrn_reflns_av_R_equivalents 0.0428
_diffrn_reflns_av_unetI/netI 0.0558
_diffrn_reflns_limit_h_max 15
_diffrn_reflns_limit_h_min -12
_diffrn_reflns_limit_k_max 12
_diffrn_reflns_limit_k_min -13
_diffrn_reflns_limit_l_max 7
_diffrn_reflns_limit_l_min -16
_diffrn_reflns_number 8942
_diffrn_reflns_theta_full 27.4952
_diffrn_reflns_theta_max 27.50
_diffrn_reflns_theta_min 2.60
_exptl_absorpt_coefficient_mu 0.211
_exptl_absorpt_correction_T_max 0.7456
_exptl_absorpt_correction_T_min 0.6580
_exptl_absorpt_correction_type numerical
_exptl_absorpt_process_details
;
SADABS-2008/1 (Bruker,2008) was used for absorption correction.
wR2(int) was 0.0569 before and 0.0475 after correction.
The Ratio of minimum to maximum transmission is 0.8825.
The \l/2 correction factor is 0.0015.
;
_exptl_crystal_colour colorless
_exptl_crystal_density_diffrn 1.6729
_exptl_crystal_density_method 'not measured'
_exptl_crystal_description block
_exptl_crystal_F_000 792.9385
_refine_diff_density_max 0.5010
_refine_diff_density_min -0.4908
_refine_diff_density_rms 0.1030
_refine_ls_d_res_high 0.7697
_refine_ls_d_res_low 7.8262
_refine_ls_extinction_expression Fc^*^=kFc[1+0.001xFc^2^\l^3^/sin(2\q)]^-1/4^
_refine_ls_goodness_of_fit_ref 1.0153
_refine_ls_hydrogen_treatment mixed
_refine_ls_matrix_type full
_refine_ls_number_constraints 23
_refine_ls_number_parameters 254
_refine_ls_number_reflns 3406
_refine_ls_number_restraints 16
_refine_ls_restrained_S_all 1.0127
_refine_ls_R_factor_all 0.0789
_refine_ls_R_factor_gt 0.0462
_refine_ls_shift/su_max 0.0001
_refine_ls_shift/su_mean 0.0000
_refine_ls_structure_factor_coef Fsqd
_refine_ls_weighting_details 'w=1/[\s^2^(Fo^2^)+(0.0412P)^2^+0.7060P] where P=(Fo^2^+2Fc^2^)/3'
_refine_ls_weighting_scheme calc
_refine_ls_wR_factor_gt 0.0976
_refine_ls_wR_factor_ref 0.1143
_reflns_Friedel_coverage 0.0
_reflns_limit_h_max 14
_reflns_limit_h_min -15
_reflns_limit_k_max 13
_reflns_limit_k_min 0
_reflns_limit_l_max 16
_reflns_limit_l_min 0
_reflns_number_gt 2204
_reflns_number_total 3406
_reflns_threshold_expression I>=2u(I)
_cod_data_source_file c9dt03401c2.cif
_cod_data_source_block AAA
_cod_original_cell_volume 1499.5(9)
_cod_database_code 7701495
_olex2_refinement_description
;
1. Fixed Uiso
 At 1.2 times of:
  All O(H) groups, {H6a,H6b} of O6, {H4a,H4b} of O4, {H2a,H2b} of O2, {H5a,
  H5b} of O5, {H3a,H3b} of O3, {H1a,H1b} of O1
 At 1.5 times of:
  {H16a,H16b} of O16, {H17a,H17b} of O17, {H18a,H18b} of O18
2. Restrained distances
 O11-H11
 0.84 with sigma of 0.02
 O15-H15
 0.84 with sigma of 0.02
 O12-H12
 0.84 with sigma of 0.02
 O7-H7
 0.84 with sigma of 0.02
 O5-H5b
 0.84 with sigma of 0.02
 O5-H5a
 0.84 with sigma of 0.02
 O4-H4b
 0.84 with sigma of 0.02
 O4-H4a
 0.84 with sigma of 0.02
 O6-H6b
 0.84 with sigma of 0.02
 O6-H6a
 0.84 with sigma of 0.02
 O2-H2b
 0.84 with sigma of 0.02
 O2-H2a
 0.84 with sigma of 0.02
 O1-H1b
 0.84 with sigma of 0.02
 O1-H1a
 0.84 with sigma of 0.02
 O3-H3b
 0.84 with sigma of 0.02
 O3-H3a
 0.84 with sigma of 0.02
3.a Free rotating group:
 O16(H16a,H16b,O17,H17a,H17b,O18,H18a,H18b)
;
_olex2_submission_special_instructions 'No special instructions were received'

loop_
_space_group_symop_id
_space_group_symop_operation_xyz
1 x,y,z
2 -x,y+1/2,-z+1/2
3 -x,-y,-z
4 x,-y-1/2,z-1/2

loop_
_atom_site_label
_atom_site_type_symbol
_atom_site_fract_x
_atom_site_fract_y
_atom_site_fract_z
_atom_site_U_iso_or_equiv
_atom_site_adp_type
_atom_site_occupancy
_atom_site_refinement_flags_posn
Mg1 Mg 0.73780(7) 0.76094(8) 0.66443(7) 0.0247(2) Uani 1.000000 .
O1 O 0.83956(18) 0.91843(19) 0.73477(17) 0.0349(5) Uani 1.000000 D
H1a H 0.864(3) 0.959(2) 0.692(2) 0.0419(6) Uiso 1.000000 DR
H1b H 0.897(2) 0.911(3) 0.7997(18) 0.0419(6) Uiso 1.000000 DR
O2 O 0.85052(17) 0.7177(2) 0.58810(19) 0.0406(5) Uani 1.000000 D
H2a H 0.9262(16) 0.718(3) 0.631(2) 0.0487(6) Uiso 1.000000 DR
H2b H 0.832(3) 0.667(2) 0.533(2) 0.0487(6) Uiso 1.000000 DR
O3 O 0.83956(16) 0.65174(19) 0.80543(19) 0.0379(5) Uani 1.000000 D
H3a H 0.9057(18) 0.620(3) 0.823(3) 0.0455(6) Uiso 1.000000 DR
H3b H 0.809(2) 0.602(2) 0.837(2) 0.0455(6) Uiso 1.000000 DR
O4 O 0.61948(15) 0.61572(17) 0.58154(16) 0.0278(4) Uani 1.000000 D
H4a H 0.5485(16) 0.638(2) 0.535(2) 0.0334(5) Uiso 1.000000 DR
H4b H 0.612(2) 0.568(2) 0.631(2) 0.0334(5) Uiso 1.000000 DR
O5 O 0.63274(17) 0.7993(2) 0.75018(18) 0.0370(5) Uani 1.000000 D
H5a H 0.5541(15) 0.802(3) 0.714(2) 0.0444(6) Uiso 1.000000 DR
H5b H 0.652(3) 0.845(3) 0.808(2) 0.0444(6) Uiso 1.000000 DR
O6 O 0.63977(17) 0.8748(2) 0.52116(19) 0.0457(6) Uani 1.000000 D
H6a H 0.5708(18) 0.870(3) 0.470(2) 0.0549(7) Uiso 1.000000 DR
H6b H 0.671(3) 0.916(3) 0.485(3) 0.0549(7) Uiso 1.000000 DR
O16 O 0.40973(15) 0.58945(19) 0.81213(13) 0.0623(7) Uani 1.000000 .
H16a H 0.35999(16) 0.5360(2) 0.81604(12) 0.0935(10) Uiso 1.000000 G
H16b H 0.37155(16) 0.65411(17) 0.77625(15) 0.0935(10) Uiso 1.000000 G
O17 O 0.26731(14) 0.48031(17) 0.55949(14) 0.0557(6) Uani 1.000000 G
H17a H 0.30124(12) 0.52862(15) 0.61753(13) 0.0835(9) Uiso 1.000000 G
H17b H 0.30950(16) 0.4771(3) 0.52068(15) 0.0835(9) Uiso 1.000000 G
O18 O 0.03273(13) 0.59712(18) 0.44903(14) 0.0507(6) Uani 1.000000 G
H18a H 0.02934(16) 0.66919(19) 0.47593(17) 0.0760(9) Uiso 1.000000 G
H18b H 0.10607(13) 0.57418(15) 0.47403(12) 0.0760(9) Uiso 1.000000 G
O7 O 0.61382(15) 0.19883(18) 1.02876(15) 0.0319(5) Uani 1.000000 D
H7 H 0.655(2) 0.182(3) 1.0990(16) 0.0382(5) Uiso 1.000000 DR
O8 O 0.78606(13) 0.31672(15) 1.04935(14) 0.0211(4) Uani 1.000000 .
O9 O 0.60893(13) 0.31370(15) 0.87122(14) 0.0234(4) Uani 1.000000 .
O10 O 0.74942(13) 0.48322(14) 0.91155(13) 0.0187(4) Uani 1.000000 .
O11 O 0.57136(14) 0.47436(16) 0.72818(15) 0.0247(4) Uani 1.000000 D
H11 H 0.526(2) 0.514(2) 0.750(2) 0.0296(5) Uiso 1.000000 DR
O12 O 0.92966(14) 0.47715(15) 1.09391(14) 0.0218(4) Uani 1.000000 D
H12 H 0.958(2) 0.5345(19) 1.071(2) 0.0261(5) Uiso 1.000000 DR
O13 O 0.90728(13) 0.33506(14) 0.93970(14) 0.0212(4) Uani 1.000000 .
O14 O 0.72866(13) 0.33291(15) 0.76164(14) 0.0227(4) Uani 1.000000 .
O15 O 0.91100(15) 0.24026(19) 0.77722(16) 0.0327(5) Uani 1.000000 D
H15 H 0.873(2) 0.228(3) 0.7053(16) 0.0392(5) Uiso 1.000000 DR
B1 B 0.6712(2) 0.2777(2) 0.9837(2) 0.0202(6) Uani 1.000000 .
B2 B 0.8426(2) 0.4066(2) 0.9979(2) 0.0176(5) Uani 1.000000 .
B3 B 0.8473(2) 0.3041(3) 0.8254(2) 0.0208(6) Uani 1.000000 .
B4 B 0.6637(2) 0.4050(2) 0.8189(2) 0.0193(6) Uani 1.000000 .

loop_
_atom_site_aniso_label
_atom_site_aniso_U_11
_atom_site_aniso_U_22
_atom_site_aniso_U_33
_atom_site_aniso_U_12
_atom_site_aniso_U_13
_atom_site_aniso_U_23
Mg1 0.0199(4) 0.0276(5) 0.0269(5) -0.0011(3) 0.0101(4) 0.0033(4)
O1 0.0388(11) 0.0379(11) 0.0291(11) -0.0117(9) 0.0154(9) 0.0022(9)
O2 0.0231(10) 0.0600(14) 0.0406(13) -0.0077(9) 0.0153(10) -0.0152(10)
O3 0.0214(9) 0.0431(12) 0.0479(13) 0.0040(8) 0.0133(9) 0.0212(10)
O4 0.0192(8) 0.0339(10) 0.0273(11) 0.0005(7) 0.0068(8) 0.0082(8)
O5 0.0225(9) 0.0523(13) 0.0367(12) 0.0037(9) 0.0130(9) -0.0057(10)
O6 0.0257(10) 0.0612(14) 0.0413(13) -0.0053(10) 0.0054(9) 0.0264(11)
O16 0.0708(16) 0.0396(13) 0.095(2) 0.0139(11) 0.0526(15) 0.0075(13)
O17 0.0578(14) 0.0676(15) 0.0486(14) -0.0092(12) 0.0293(12) -0.0080(12)
O18 0.0577(13) 0.0401(12) 0.0478(14) -0.0096(10) 0.0160(11) -0.0038(11)
O7 0.0264(9) 0.0432(11) 0.0203(10) -0.0135(8) 0.0042(8) 0.0088(9)
O8 0.0177(8) 0.0250(9) 0.0181(9) -0.0036(6) 0.0051(7) 0.0045(7)
O9 0.0193(8) 0.0301(9) 0.0185(9) -0.0062(7) 0.0057(7) 0.0029(7)
O10 0.0169(8) 0.0196(8) 0.0180(8) 0.0003(6) 0.0059(7) 0.0011(7)
O11 0.0215(9) 0.0287(10) 0.0228(9) 0.0068(7) 0.0082(7) 0.0058(8)
O12 0.0209(8) 0.0244(9) 0.0186(9) -0.0067(7) 0.0070(7) -0.0027(7)
O13 0.0176(8) 0.0267(9) 0.0182(8) 0.0017(6) 0.0065(7) -0.0036(7)
O14 0.0176(8) 0.0311(10) 0.0179(9) 0.0025(7) 0.0060(7) -0.0051(7)
O15 0.0197(9) 0.0535(12) 0.0218(9) 0.0070(8) 0.0058(8) -0.0112(9)
B1 0.0187(13) 0.0234(14) 0.0192(13) -0.0017(10) 0.0087(11) -0.0001(11)
B2 0.0173(12) 0.0192(13) 0.0153(13) -0.0009(10) 0.0060(10) -0.0007(11)
B3 0.0197(13) 0.0228(14) 0.0199(14) -0.0012(10) 0.0084(11) -0.0024(11)
B4 0.0160(12) 0.0247(14) 0.0160(13) -0.0007(10) 0.0056(11) 0.0003(11)

loop_
_atom_type_symbol
_atom_type_scat_dispersion_real
_atom_type_scat_dispersion_imag
_atom_type_scat_Cromer_Mann_a1
_atom_type_scat_Cromer_Mann_a2
_atom_type_scat_Cromer_Mann_a3
_atom_type_scat_Cromer_Mann_a4
_atom_type_scat_Cromer_Mann_b1
_atom_type_scat_Cromer_Mann_b2
_atom_type_scat_Cromer_Mann_b3
_atom_type_scat_Cromer_Mann_b4
_atom_type_scat_Cromer_Mann_c
_atom_type_scat_source
_atom_type_scat_dispersion_source
H 0.00000 0.00000 0.49300 0.32291 0.14019 0.04081 10.51090 26.12570 3.14236 57.79970 0.0030380000826 'International Tables Volume C Table 6.1.1.4 (pp. 500-502)' 'Henke, Gullikson and Davis, At. Data and Nucl. Data Tables, 1993, 54, 2'
Mg 0.05139 0.03789 5.42040 2.17350 1.22690 2.30730 2.82750 79.26110 0.38080 7.19370 0.858399987221 'International Tables Volume C Table 6.1.1.4 (pp. 500-502)' 'Henke, Gullikson and Davis, At. Data and Nucl. Data Tables, 1993, 54, 2'
B 0.00141 0.00067 2.05450 1.33260 1.09790 0.70680 23.21850 1.02100 60.34980 0.14030 -0.193200007081 'International Tables Volume C Table 6.1.1.4 (pp. 500-502)' 'Henke, Gullikson and Davis, At. Data and Nucl. Data Tables, 1993, 54, 2'
O 0.01158 0.00611 3.04850 2.28680 1.54630 0.86700 13.27710 5.70110 0.32390 32.90890 0.250800013542 'International Tables Volume C Table 6.1.1.4 (pp. 500-502)' 'Henke, Gullikson and Davis, At. Data and Nucl. Data Tables, 1993, 54, 2'

loop_
_geom_angle_atom_site_label_1
_geom_angle_atom_site_label_2
_geom_angle_atom_site_label_3
_geom_angle
O2 Mg1 O1 89.20(9)
O3 Mg1 O1 93.09(9)
O3 Mg1 O2 90.19(9)
O4 Mg1 O1 173.45(9)
O4 Mg1 O2 93.16(8)
O4 Mg1 O3 93.01(8)
O5 Mg1 O1 90.28(9)
O5 Mg1 O2 176.42(9)
O5 Mg1 O3 86.30(9)
O5 Mg1 O4 87.74(8)
O6 Mg1 O1 85.46(9)
O6 Mg1 O2 88.43(10)
O6 Mg1 O3 178.02(8)
O6 Mg1 O4 88.49(8)
O6 Mg1 O5 95.06(9)
H1a O1 Mg1 117(2)
H1b O1 Mg1 117(2)
H1b O1 H1a 108(3)
H2a O2 Mg1 117(2)
H2b O2 Mg1 123(2)
H2b O2 H2a 112(3)
H3a O3 Mg1 129(2)
H3b O3 Mg1 123(2)
H3b O3 H3a 101(3)
H4a O4 Mg1 115.4(18)
H4b O4 Mg1 109.9(19)
H4b O4 H4a 107(3)
H5a O5 Mg1 122(2)
H5b O5 Mg1 126(2)
H5b O5 H5a 106(3)
H6a O6 Mg1 132(2)
H6b O6 Mg1 124(2)
H6b O6 H6a 99(3)
H16b O16 H16a 109.5
H17b O17 H17a 109.5
H18b O18 H18a 109.5
B1 O7 H7 113.3(19)
B2 O8 B1 118.66(18)
B4 O9 B1 119.72(18)
B4 O10 B2 110.53(17)
B4 O11 H11 114.2(19)
B2 O12 H12 111.1(19)
B3 O13 B2 119.38(18)
B4 O14 B3 118.44(19)
B3 O15 H15 114.0(19)
O8 B1 O7 120.8(2)
O9 B1 O7 117.1(2)
O9 B1 O8 122.2(2)
O10 B2 O8 109.51(18)
O12 B2 O8 106.24(19)
O12 B2 O10 113.88(19)
O13 B2 O8 109.04(18)
O13 B2 O10 108.90(18)
O13 B2 O12 109.17(18)
O14 B3 O13 122.4(2)
O15 B3 O13 116.7(2)
O15 B3 O14 120.9(2)
O10 B4 O9 108.71(19)
O11 B4 O9 110.35(18)
O11 B4 O10 113.8(2)
O14 B4 O9 108.05(19)
O14 B4 O10 109.80(18)
O14 B4 O11 105.95(19)

loop_
_geom_bond_atom_site_label_1
_geom_bond_atom_site_label_2
_geom_bond_distance
Mg1 O1 2.058(2)
Mg1 O2 2.041(2)
Mg1 O3 2.056(2)
Mg1 O4 2.078(2)
Mg1 O5 2.043(2)
Mg1 O6 2.092(2)
O1 H1a 0.834(17)
O1 H1b 0.832(17)
O2 H2a 0.852(17)
O2 H2b 0.837(17)
O3 H3a 0.817(16)
O3 H3b 0.848(17)
O4 H4a 0.851(16)
O4 H4b 0.846(16)
O5 H5a 0.872(17)
O5 H5b 0.827(17)
O6 H6a 0.822(17)
O6 H6b 0.836(17)
O16 H16a 0.8501
O16 H16b 0.8500
O17 H17a 0.8500
O17 H17b 0.8501
O18 H18a 0.8501
O18 H18b 0.8501
O7 H7 0.838(17)
O7 B1 1.366(3)
O8 B1 1.359(3)
O8 B2 1.485(3)
O9 B1 1.358(3)
O9 B4 1.487(3)
O10 B2 1.453(3)
O10 B4 1.461(3)
O11 H11 0.830(16)
O11 B4 1.432(3)
O12 H12 0.817(16)
O12 B2 1.445(3)
O13 B2 1.498(3)
O13 B3 1.360(3)
O14 B3 1.364(3)
O14 B4 1.495(3)
O15 H15 0.842(17)
O15 B3 1.358(3)

loop_
_geom_hbond_atom_site_label_D
_geom_hbond_atom_site_label_H
_geom_hbond_atom_site_label_A
_geom_hbond_distance_DH
_geom_hbond_distance_HA
_geom_hbond_distance_DA
_geom_hbond_angle_DHA
_geom_hbond_site_symmetry_A
O1 H1a O12 0.834(17) 1.878(18) 2.702(3) 170(3) 4_575
O1 H1b O18 0.832(17) 1.919(17) 2.751(2) 177(3) 4_676
O2 H2a O15 0.852(17) 1.846(18) 2.694(3) 172(3) 2_756
O2 H2b O17 0.837(17) 2.03(2) 2.789(3) 150(3) 3_666
O3 H3b O10 0.848(17) 1.894(17) 2.741(2) 176(3) .
O4 H4a O7 0.851(16) 1.911(17) 2.738(2) 163(3) 2_656
O4 H4b O11 0.846(16) 1.807(17) 2.647(3) 171(3) .
O5 H5a O9 0.872(17) 1.826(17) 2.695(3) 175(3) 2_656
O6 H6b O10 0.836(17) 1.921(18) 2.756(3) 176(3) 4_575
O18 H18a O13 0.8501 2.046(3) 2.849(3) 157.31(10) 2_656
O7 H7 O14 0.838(17) 1.877(18) 2.704(3) 169(3) 4_566
O11 H11 O16 0.830(16) 2.059(17) 2.883(3) 172(3) .
O15 H15 O8 0.842(17) 1.868(17) 2.707(2) 174(3) 4_565

loop_
_restr_distance_atom_site_label_1
_restr_distance_atom_site_label_2
_restr_distance_site_symmetry_2
_restr_distance_target
_restr_distance_target_weight_param
_restr_distance_diff
O1 H1a 1 0.8400 0.0200 0.0059
O1 H1b 1 0.8400 0.0200 0.0081
O2 H2a 1 0.8400 0.0200 -0.0125
O2 H2b 1 0.8400 0.0200 0.0027
O3 H3a 1 0.8400 0.0200 0.0233
O3 H3b 1 0.8400 0.0200 -0.0080
O4 H4a 1 0.8400 0.0200 -0.0109
O4 H4b 1 0.8400 0.0200 -0.0064
O5 H5a 1 0.8400 0.0200 -0.0317
O5 H5b 1 0.8400 0.0200 0.0129
O6 H6a 1 0.8400 0.0200 0.0178
O6 H6b 1 0.8400 0.0200 0.0039
O7 H7 1 0.8400 0.0200 0.0024
O11 H11 1 0.8400 0.0200 0.0103
O12 H12 1 0.8400 0.0200 0.0229
O15 H15 1 0.8400 0.0200 -0.0018
